data_2213495
loop_
_publ_author_name
'S. Natarajan'
'S. A. Martin Britto Dhas'
'J. Suresh'
'R. V. Krishnakumar'

_publ_section_title
;
 Poly[triaquatri-\m-hippurato-hippuratodibarium]
;
_journal_coeditor_code OM2113
_journal_issue 5
_journal_name_full 'Acta Crystallographica Section E'
_journal_page_first m1408
_journal_page_last m1410
_journal_paper_doi 10.1107/S1600536807017722
_journal_volume 63
_journal_year 2007
_chemical_formula_iupac '[Ba (C9 H8 N O3)2 (H2 O)1.5]'
_chemical_formula_moiety 'C18 H19 Ba N2 O7.5'
_chemical_formula_sum 'C18 H19 Ba N2 O7.5'
_chemical_formula_weight 520.68
_chemical_name_systematic
;
Poly[triaquatri-\m-hippurato-hippuratodibarium]
;
_space_group_IT_number 2
_symmetry_cell_setting triclinic
_symmetry_space_group_name_Hall '-P 1'
_symmetry_space_group_name_H-M 'P -1'
_atom_sites_solution_hydrogens geom
_atom_sites_solution_primary direct
_atom_sites_solution_secondary difmap
_audit_creation_method SHELXL97
_cell_angle_alpha 75.974(8)
_cell_angle_beta 88.987(9)
_cell_angle_gamma 84.435(6)
_cell_formula_units_Z 4
_cell_length_a 8.6447(7)
_cell_length_b 11.0825(4)
_cell_length_c 21.0332(9)
_cell_measurement_reflns_used 25
_cell_measurement_temperature 293(2)
_cell_measurement_theta_max 25
_cell_measurement_theta_min 2
_cell_volume 1945.8(2)
_computing_cell_refinement 'CAD-4 EXPRESS'
_computing_data_collection 'CAD-4 EXPRESS (Enraf--Nonius, 1994)'
_computing_data_reduction 'XCAD4 (Harms & Wocadlo, 1996)'
_computing_molecular_graphics 'PLATON (Spek, 2003)'
_computing_publication_material SHELXL97
_computing_structure_refinement 'SHELXL97 (Sheldrick, 1997)'
_computing_structure_solution 'SHELXS97 (Sheldrick, 1997)'
_diffrn_ambient_temperature 293(2)
_diffrn_measured_fraction_theta_full 0.996
_diffrn_measured_fraction_theta_max 0.996
_diffrn_measurement_device_type 'Nonius MACH3 four-circle'
_diffrn_measurement_method \w
_diffrn_radiation_monochromator graphite
_diffrn_radiation_source 'fine-focus sealed tube'
_diffrn_radiation_type MoK\a
_diffrn_radiation_wavelength 0.71073
_diffrn_reflns_av_R_equivalents 0.0287
_diffrn_reflns_av_sigmaI/netI 0.0195
_diffrn_reflns_limit_h_max 10
_diffrn_reflns_limit_h_min -1
_diffrn_reflns_limit_k_max 13
_diffrn_reflns_limit_k_min -13
_diffrn_reflns_limit_l_max 25
_diffrn_reflns_limit_l_min -25
_diffrn_reflns_number 8368
_diffrn_reflns_theta_full 25.05
_diffrn_reflns_theta_max 25.05
_diffrn_reflns_theta_min 2.35
_diffrn_standards_decay_% 0
_diffrn_standards_interval_time 60
_diffrn_standards_number 3
_exptl_absorpt_coefficient_mu 2.087
_exptl_absorpt_correction_T_max 0.795
_exptl_absorpt_correction_T_min 0.679
_exptl_absorpt_correction_type psi-scan
_exptl_absorpt_process_details '(North <i>et al.</i>,  1968)'
_exptl_crystal_colour colourless
_exptl_crystal_density_diffrn 1.778
_exptl_crystal_density_method 'not measured'
_exptl_crystal_description block
_exptl_crystal_F_000 1238
_exptl_crystal_size_max 0.19
_exptl_crystal_size_mid 0.16
_exptl_crystal_size_min 0.11
_refine_diff_density_max 2.460
_refine_diff_density_min -2.107
_refine_ls_extinction_method none
_refine_ls_goodness_of_fit_ref 1.072
_refine_ls_hydrogen_treatment mixed
_refine_ls_matrix_type full
_refine_ls_number_parameters 538
_refine_ls_number_reflns 6866
_refine_ls_number_restraints 6
_refine_ls_restrained_S_all 1.072
_refine_ls_R_factor_all 0.0418
_refine_ls_R_factor_gt 0.0367
_refine_ls_shift/su_max 0.000
_refine_ls_shift/su_mean 0.000
_refine_ls_structure_factor_coef Fsqd
_refine_ls_weighting_details 'calc w = 1/[\s^2^(Fo^2^)+(0.0768P)^2^+1.3028P] where P=(Fo^2^+2Fc^2^)/3'
_refine_ls_weighting_scheme calc
_refine_ls_wR_factor_gt 0.0972
_refine_ls_wR_factor_ref 0.1009
_reflns_number_gt 6118
_reflns_number_total 6866
_reflns_threshold_expression I>2\s(I)
_cod_data_source_file om2113.cif
_cod_data_source_block I
_cod_depositor_comments
;
The following automatic conversions were performed:
'_symmetry_cell_setting' value 'Triclinic' changed to 'triclinic'
according to '/home/saulius/struct/CIF-dictionaries/cif_core.dic'
dictionary named 'cif_core.dic' version 2.4.1 from 2010-06-29.

Automatic conversion script
Id: cif_fix_enum 1527 2010-12-29 10:47:43Z saulius 

The following automatic conversions were performed:

'_symmetry_cell_setting' value 'Triclinic' changed to 'triclinic'
according to /home/saulius/struct/CIF-dictionaries/cif_core.dic
dictionary named 'cif_core.dic' version 2.4.1 from 2010-06-29.

Automatic conversion script
Id: cif_fix_values 1715 2011-07-08 13:25:40Z adriana 

2019-11-07
Z value and formula fixed to values more according to usual
chemical conventions.                 miguel
;
_cod_original_formula_sum 'C36 H38 Ba2 N4 O15'
_cod_original_formula_weight 1041.37
_cod_original_formula_moiety 'C36 H38 Ba2 N4 O15'
_cod_original_formula_iupac '[Ba2 (C9 H8 N O3)4 (H2 O)3]'
_cod_original_formula_units_Z 2
_cod_original_cell_volume 1945.76(19)
_cod_database_code 2213495
_cod_database_fobs_code 2213495

loop_
_symmetry_equiv_pos_as_xyz
'x, y, z'
'-x, -y, -z'

loop_
_atom_site_type_symbol
_atom_site_label
_atom_site_fract_x
_atom_site_fract_y
_atom_site_fract_z
_atom_site_U_iso_or_equiv
_atom_site_adp_type
_atom_site_calc_flag
_atom_site_refinement_flags
_atom_site_occupancy
Ba Ba1 0.26429(2) 0.439869(17) 0.524939(9) 0.01998(9) Uani d . 1
Ba Ba2 -0.06200(2) 0.205893(17) 0.437049(9) 0.02093(9) Uani d . 1
C C11 0.0554(4) 0.4764(3) 0.36587(17) 0.0253(7) Uani d . 1
C C12 0.1448(5) 0.5861(4) 0.33462(18) 0.0326(8) Uani d . 1
H H12A 0.0986 0.6590 0.3483 0.039 Uiso calc R 1
H H12B 0.2505 0.5687 0.3514 0.039 Uiso calc R 1
C C13 0.0478(5) 0.7000(4) 0.22683(19) 0.0321(8) Uani d . 1
C C14 0.0668(5) 0.7313(4) 0.1536(2) 0.0396(10) Uani d . 1
C C15 -0.0552(7) 0.7982(6) 0.1163(2) 0.0651(16) Uani d . 1
H H15 -0.1457 0.8218 0.1366 0.078 Uiso calc R 1
C C16 -0.0450(8) 0.8311(7) 0.0484(3) 0.079(2) Uani d . 1
H H16 -0.1290 0.8759 0.0236 0.095 Uiso calc R 1
C C17 0.0855(8) 0.7986(7) 0.0182(2) 0.077(2) Uani d . 1
H H17 0.0909 0.8189 -0.0273 0.093 Uiso calc R 1
C C18 0.2093(8) 0.7360(7) 0.0549(3) 0.0762(19) Uani d . 1
H H18 0.3003 0.7150 0.0341 0.091 Uiso calc R 1
C C19 0.2021(6) 0.7028(6) 0.1228(2) 0.0573(14) Uani d . 1
H H19 0.2884 0.6615 0.1473 0.069 Uiso calc R 1
C C21 0.5337(4) 0.3469(3) 0.39227(18) 0.0245(7) Uani d . 1
C C22 0.5066(5) 0.3074(4) 0.32942(18) 0.0358(9) Uani d . 1
H H22A 0.5211 0.2169 0.3388 0.043 Uiso calc R 1
H H22B 0.3992 0.3327 0.3160 0.043 Uiso calc R 1
C C23 0.5509(5) 0.4423(4) 0.2228(2) 0.0429(11) Uani d . 1
C C24 0.6502(6) 0.4726(4) 0.1633(2) 0.0427(10) Uani d . 1
C C25 0.8083(7) 0.4578(6) 0.1664(3) 0.0695(17) Uani d . 1
H H25 0.8596 0.4277 0.2064 0.083 Uiso calc R 1
C C26 0.8917(8) 0.4887(7) 0.1082(3) 0.092(2) Uani d . 1
H H26 0.9998 0.4801 0.1098 0.110 Uiso calc R 1
C C27 0.8174(9) 0.5315(7) 0.0489(3) 0.086(2) Uani d . 1
H H27 0.8751 0.5504 0.0106 0.103 Uiso calc R 1
C C28 0.6611(9) 0.5462(9) 0.0458(3) 0.099(3) Uani d . 1
H H28 0.6103 0.5761 0.0056 0.118 Uiso calc R 1
C C29 0.5774(8) 0.5166(7) 0.1029(3) 0.083(2) Uani d . 1
H H29 0.4694 0.5263 0.1008 0.100 Uiso calc R 1
C C31 0.1174(4) 0.1161(3) 0.57677(17) 0.0230(7) Uani d . 1
C C32 0.1990(4) 0.0743(4) 0.64381(18) 0.0300(8) Uani d . 1
H H32A 0.2831 0.0108 0.6418 0.036 Uiso calc R 1
H H32B 0.2443 0.1451 0.6529 0.036 Uiso calc R 1
C C33 0.0700(5) -0.0933(4) 0.71590(17) 0.0299(8) Uani d . 1
C C34 -0.0348(5) -0.1290(4) 0.77313(19) 0.0369(9) Uani d . 1
C C35 -0.0538(6) -0.0601(5) 0.8205(2) 0.0498(12) Uani d . 1
H H35 0.0003 0.0098 0.8170 0.060 Uiso calc R 1
C C36 -0.1513(7) -0.0944(6) 0.8721(2) 0.0649(16) Uani d . 1
H H36 -0.1649 -0.0474 0.9032 0.078 Uiso calc R 1
C C37 -0.2295(7) -0.1992(7) 0.8779(3) 0.074(2) Uani d . 1
H H37 -0.2945 -0.2237 0.9135 0.089 Uiso calc R 1
C C38 -0.2120(7) -0.2668(6) 0.8318(3) 0.0730(18) Uani d . 1
H H38 -0.2665 -0.3366 0.8359 0.088 Uiso calc R 1
C C39 -0.1145(5) -0.2335(5) 0.7789(2) 0.0489(11) Uani d . 1
H H39 -0.1028 -0.2805 0.7477 0.059 Uiso calc R 1
C C41 0.3319(4) 0.7072(3) 0.43498(18) 0.0257(8) Uani d . 1
C C42 0.3550(6) 0.8380(4) 0.3956(2) 0.0453(11) Uani d . 1
H H42A 0.2554 0.8879 0.3904 0.054 Uiso calc R 1
H H42B 0.4229 0.8754 0.4200 0.054 Uiso calc R 1
C C43 0.4363(4) 0.9552(4) 0.29239(19) 0.0318(8) Uani d . 1
C C44 0.5012(5) 0.9639(4) 0.2252(2) 0.0372(9) Uani d . 1
C C45 0.4873(6) 0.8751(5) 0.1905(2) 0.0540(13) Uani d . 1
H H45 0.4459 0.8009 0.2105 0.065 Uiso calc R 1
C C46 0.5344(8) 0.8957(7) 0.1260(3) 0.0744(18) Uani d . 1
H H46 0.5210 0.8370 0.1021 0.089 Uiso calc R 1
C C47 0.6013(7) 1.0037(7) 0.0970(3) 0.0758(19) Uani d . 1
H H47 0.6325 1.0177 0.0535 0.091 Uiso calc R 1
C C48 0.6216(7) 1.0892(6) 0.1316(3) 0.0677(17) Uani d . 1
H H48 0.6695 1.1606 0.1122 0.081 Uiso calc R 1
C C49 0.5719(6) 1.0712(5) 0.1954(2) 0.0521(12) Uani d . 1
H H49 0.5854 1.1308 0.2188 0.063 Uiso calc R 1
N N11 0.1504(4) 0.6165(3) 0.26337(15) 0.0323(7) Uani d . 1
H H11 0.2224 0.5792 0.2444 0.039 Uiso calc R 1
N N21 0.6058(4) 0.3572(3) 0.27472(15) 0.0340(7) Uani d . 1
H H21 0.7028 0.3305 0.2763 0.041 Uiso calc R 1
N N31 0.0975(4) 0.0251(3) 0.69721(15) 0.0337(8) Uani d . 1
H H31 0.0523 0.0763 0.7181 0.040 Uiso calc R 1
N N41 0.4209(4) 0.8427(3) 0.33120(16) 0.0325(7) Uani d . 1
H H41 0.4490 0.7757 0.3186 0.039 Uiso calc R 1
O O1W -0.3355(3) 0.0756(3) 0.46652(15) 0.0387(7) Uani d D 1
O O2W 0.2923(4) 0.3588(3) 0.66842(16) 0.0465(8) Uani d D 1
O O3W 0.2582(3) 0.1289(3) 0.42006(15) 0.0373(7) Uani d D 1
O O11 0.0145(5) 0.4077(3) 0.33308(15) 0.0517(9) Uani d . 1
O O12 0.0290(3) 0.4618(2) 0.42733(12) 0.0288(6) Uani d . 1
O O13 -0.0611(4) 0.7541(3) 0.25140(14) 0.0443(7) Uani d . 1
O O21 0.4332(3) 0.3191(3) 0.43606(14) 0.0392(7) Uani d . 1
O O22 0.6540(3) 0.3976(3) 0.39754(13) 0.0341(6) Uani d . 1
O O23 0.4169(5) 0.4917(5) 0.2204(2) 0.0914(17) Uani d . 1
O O31 0.1566(3) 0.2141(2) 0.53906(13) 0.0316(6) Uani d . 1
O O32 0.0224(3) 0.0489(2) 0.56277(12) 0.0273(5) Uani d . 1
O O33 0.1283(3) -0.1727(2) 0.68746(13) 0.0340(6) Uani d . 1
O O41 0.4321(3) 0.6192(2) 0.43194(13) 0.0297(6) Uani d . 1
O O42 0.2128(3) 0.6948(2) 0.46899(13) 0.0312(6) Uani d . 1
O O43 0.3952(4) 1.0520(3) 0.30970(14) 0.0422(7) Uani d . 1
H H1A -0.315(7) 0.016(4) 0.5006(18) 0.067(18) Uiso d D 1
H H1B -0.426(3) 0.103(4) 0.476(2) 0.047(14) Uiso d D 1
H H2A 0.218(4) 0.333(5) 0.695(2) 0.061(17) Uiso d D 1
H H2B 0.309(8) 0.433(3) 0.670(3) 0.09(2) Uiso d D 1
H H3A 0.313(4) 0.186(3) 0.426(2) 0.034(12) Uiso d D 1
H H3B 0.286(6) 0.115(5) 0.3831(14) 0.060(17) Uiso d D 1

loop_
_atom_site_aniso_label
_atom_site_aniso_U_11
_atom_site_aniso_U_22
_atom_site_aniso_U_33
_atom_site_aniso_U_12
_atom_site_aniso_U_13
_atom_site_aniso_U_23
Ba1 0.01575(13) 0.01466(13) 0.02933(14) 0.00120(8) 0.00406(9) -0.00628(9)
Ba2 0.01823(13) 0.01523(13) 0.02906(14) 0.00126(9) 0.00398(9) -0.00619(9)
C11 0.0232(18) 0.0194(17) 0.0317(19) 0.0021(14) 0.0033(14) -0.0051(14)
C12 0.036(2) 0.032(2) 0.0298(19) -0.0092(17) 0.0071(16) -0.0054(16)
C13 0.036(2) 0.0250(19) 0.035(2) -0.0027(17) 0.0102(17) -0.0072(16)
C14 0.046(2) 0.036(2) 0.033(2) 0.0071(19) 0.0065(18) -0.0057(17)
C15 0.059(3) 0.082(4) 0.043(3) 0.033(3) 0.001(2) -0.009(3)
C16 0.072(4) 0.106(5) 0.041(3) 0.035(4) -0.004(3) -0.001(3)
C17 0.079(4) 0.109(5) 0.029(2) 0.018(4) 0.002(3) 0.001(3)
C18 0.068(4) 0.104(5) 0.042(3) 0.024(4) 0.017(3) -0.005(3)
C19 0.050(3) 0.071(4) 0.041(3) 0.016(3) 0.008(2) -0.003(2)
C21 0.0245(19) 0.0144(16) 0.0330(19) 0.0042(14) 0.0043(15) -0.0054(14)
C22 0.037(2) 0.038(2) 0.034(2) -0.0137(18) 0.0079(17) -0.0091(17)
C23 0.039(2) 0.043(2) 0.041(2) 0.010(2) 0.0125(19) -0.0054(19)
C24 0.042(3) 0.041(2) 0.040(2) 0.010(2) 0.0117(19) -0.0046(19)
C25 0.051(3) 0.079(4) 0.061(3) 0.014(3) 0.019(3) 0.009(3)
C26 0.062(4) 0.110(6) 0.082(4) 0.017(4) 0.033(3) 0.008(4)
C27 0.081(5) 0.104(5) 0.057(4) 0.015(4) 0.040(3) 0.001(3)
C28 0.087(5) 0.146(8) 0.040(3) 0.020(5) 0.018(3) 0.010(4)
C29 0.060(4) 0.122(6) 0.051(3) 0.015(4) 0.012(3) 0.002(3)
C31 0.0210(17) 0.0141(16) 0.0351(18) 0.0023(13) 0.0067(14) -0.0101(14)
C32 0.0295(19) 0.0244(18) 0.036(2) -0.0013(15) -0.0008(16) -0.0079(15)
C33 0.031(2) 0.029(2) 0.0275(18) 0.0038(16) -0.0031(15) -0.0048(15)
C34 0.033(2) 0.037(2) 0.033(2) 0.0100(17) 0.0033(16) 0.0003(17)
C35 0.056(3) 0.054(3) 0.033(2) 0.016(2) 0.003(2) -0.007(2)
C36 0.067(4) 0.077(4) 0.037(3) 0.029(3) 0.012(2) -0.003(2)
C37 0.047(3) 0.103(5) 0.047(3) 0.023(3) 0.023(2) 0.015(3)
C38 0.045(3) 0.079(4) 0.076(4) -0.005(3) 0.013(3) 0.019(3)
C39 0.042(3) 0.047(3) 0.051(3) 0.002(2) 0.008(2) -0.003(2)
C41 0.029(2) 0.0198(18) 0.0294(18) -0.0026(15) 0.0041(15) -0.0077(14)
C42 0.063(3) 0.022(2) 0.051(3) -0.003(2) 0.028(2) -0.0110(18)
C43 0.0268(19) 0.028(2) 0.039(2) -0.0017(16) 0.0006(16) -0.0061(16)
C44 0.027(2) 0.041(2) 0.039(2) 0.0064(17) 0.0019(17) -0.0030(18)
C45 0.056(3) 0.060(3) 0.047(3) 0.000(3) 0.011(2) -0.015(2)
C46 0.073(4) 0.101(5) 0.053(3) 0.010(4) 0.008(3) -0.032(3)
C47 0.058(4) 0.110(5) 0.045(3) 0.011(4) 0.020(3) 0.000(3)
C48 0.055(3) 0.073(4) 0.056(3) 0.008(3) 0.022(3) 0.011(3)
C49 0.051(3) 0.044(3) 0.052(3) 0.000(2) 0.010(2) 0.004(2)
N11 0.0384(19) 0.0301(17) 0.0257(16) -0.0015(15) 0.0098(14) -0.0027(13)
N21 0.0260(16) 0.044(2) 0.0296(16) 0.0016(14) 0.0076(13) -0.0071(14)
N31 0.045(2) 0.0267(17) 0.0300(16) 0.0026(15) 0.0040(14) -0.0108(14)
N41 0.0352(18) 0.0241(16) 0.0369(18) 0.0011(14) 0.0113(14) -0.0073(13)
O1W 0.0303(16) 0.0377(16) 0.0467(17) 0.0012(13) 0.0114(13) -0.0101(14)
O2W 0.058(2) 0.0319(17) 0.0503(18) -0.0067(15) 0.0197(16) -0.0109(14)
O3W 0.0335(16) 0.0307(15) 0.0527(18) -0.0088(12) 0.0158(13) -0.0188(14)
O11 0.085(3) 0.0389(17) 0.0394(16) -0.0290(17) 0.0186(16) -0.0171(14)
O12 0.0289(14) 0.0277(14) 0.0284(13) -0.0029(11) 0.0045(11) -0.0043(11)
O13 0.0525(19) 0.0347(16) 0.0429(16) 0.0088(14) 0.0178(14) -0.0101(13)
O21 0.0375(16) 0.0386(16) 0.0476(17) -0.0089(13) 0.0176(13) -0.0213(13)
O22 0.0296(14) 0.0343(15) 0.0413(15) -0.0082(12) 0.0035(11) -0.0132(12)
O23 0.056(3) 0.118(4) 0.066(2) 0.046(3) 0.027(2) 0.022(2)
O31 0.0342(15) 0.0199(13) 0.0391(14) -0.0063(11) 0.0028(12) -0.0030(11)
O32 0.0254(13) 0.0178(12) 0.0379(14) 0.0011(10) -0.0013(10) -0.0066(10)
O33 0.0411(16) 0.0246(14) 0.0372(14) 0.0016(12) 0.0033(12) -0.0112(11)
O41 0.0203(13) 0.0259(13) 0.0420(14) 0.0075(10) 0.0039(11) -0.0107(11)
O42 0.0258(14) 0.0226(13) 0.0430(15) 0.0037(11) 0.0116(12) -0.0070(11)
O43 0.0547(19) 0.0251(14) 0.0449(16) -0.0007(13) 0.0093(14) -0.0066(12)

loop_
_atom_type_symbol
_atom_type_description
_atom_type_scat_dispersion_real
_atom_type_scat_dispersion_imag
_atom_type_scat_source
C C 0.0033 0.0016 'International Tables Vol C Tables 4.2.6.8 and 6.1.1.4'
H H 0.0000 0.0000 'International Tables Vol C Tables 4.2.6.8 and 6.1.1.4'
Ba Ba -0.3244 2.2819 'International Tables Vol C Tables 4.2.6.8 and 6.1.1.4'
N N 0.0061 0.0033 'International Tables Vol C Tables 4.2.6.8 and 6.1.1.4'
O O 0.0106 0.0060 'International Tables Vol C Tables 4.2.6.8 and 6.1.1.4'

loop_
_geom_angle_atom_site_label_1
_geom_angle_atom_site_label_2
_geom_angle_atom_site_label_3
_geom_angle_site_symmetry_1
_geom_angle_site_symmetry_3
_geom_angle
O31 Ba1 O41 . 2_666 103.29(8)
O31 Ba1 O42 . . 145.89(8)
O41 Ba1 O42 2_666 . 109.75(8)
O31 Ba1 O22 . 2_666 140.03(8)
O41 Ba1 O22 2_666 2_666 69.18(8)
O42 Ba1 O22 . 2_666 63.39(8)
O31 Ba1 O21 . . 72.83(8)
O41 Ba1 O21 2_666 . 71.34(8)
O42 Ba1 O21 . . 109.78(8)
O22 Ba1 O21 2_666 . 133.41(8)
O31 Ba1 O12 . . 71.70(8)
O41 Ba1 O12 2_666 . 151.04(8)
O42 Ba1 O12 . . 75.29(8)
O22 Ba1 O12 2_666 . 132.99(8)
O21 Ba1 O12 . . 80.09(8)
O31 Ba1 O41 . . 140.55(8)
O41 Ba1 O41 2_666 . 76.83(8)
O42 Ba1 O41 . . 45.53(7)
O22 Ba1 O41 2_666 . 77.78(8)
O21 Ba1 O41 . . 69.97(8)
O12 Ba1 O41 . . 89.28(7)
O31 Ba1 O12 . 2_566 90.82(8)
O41 Ba1 O12 2_666 2_566 137.46(7)
O42 Ba1 O12 . 2_566 70.54(7)
O22 Ba1 O12 2_666 2_566 74.32(8)
O21 Ba1 O12 . 2_566 150.57(8)
O12 Ba1 O12 . 2_566 71.48(8)
O41 Ba1 O12 . 2_566 116.07(7)
O31 Ba1 O2W . . 82.79(9)
O41 Ba1 O2W 2_666 . 66.87(9)
O42 Ba1 O2W . . 117.69(9)
O22 Ba1 O2W 2_666 . 57.80(8)
O21 Ba1 O2W . . 124.43(9)
O12 Ba1 O2W . . 137.51(9)
O41 Ba1 O2W . . 129.77(9)
O12 Ba1 O2W 2_566 . 75.63(8)
O31 Ba1 C41 . . 150.45(9)
O41 Ba1 C41 2_666 . 93.44(9)
O42 Ba1 C41 . . 22.54(9)
O22 Ba1 C41 2_666 . 68.76(9)
O21 Ba1 C41 . . 90.18(9)
O12 Ba1 C41 . . 81.83(8)
O41 Ba1 C41 . . 23.00(8)
O12 Ba1 C41 2_566 . 93.08(8)
O2W Ba1 C41 . . 126.51(9)
O31 Ba1 Ba2 . 2_566 133.20(6)
O41 Ba1 Ba2 2_666 2_566 112.24(5)
O42 Ba1 Ba2 . 2_566 37.03(5)
O22 Ba1 Ba2 2_666 2_566 44.18(6)
O21 Ba1 Ba2 . 2_566 146.76(6)
O12 Ba1 Ba2 . 2_566 89.16(5)
O41 Ba1 Ba2 . 2_566 78.60(5)
O12 Ba1 Ba2 2_566 2_566 42.39(5)
O2W Ba1 Ba2 . 2_566 84.14(6)
C41 Ba1 Ba2 . 2_566 57.02(7)
O31 Ba1 Ba1 . 2_666 130.43(6)
O41 Ba1 Ba1 2_666 2_666 39.62(5)
O42 Ba1 Ba1 . 2_666 75.59(5)
O22 Ba1 Ba1 2_666 2_666 68.93(5)
O21 Ba1 Ba1 . 2_666 64.98(6)
O12 Ba1 Ba1 . 2_666 122.36(5)
O41 Ba1 Ba1 . 2_666 37.21(5)
O12 Ba1 Ba1 2_566 2_666 138.20(5)
O2W Ba1 Ba1 . 2_666 100.08(7)
C41 Ba1 Ba1 . 2_666 55.56(7)
Ba2 Ba1 Ba1 2_566 2_666 96.064(6)
O42 Ba2 O33 2_566 2_556 137.63(8)
O42 Ba2 O32 2_566 2_556 125.71(7)
O33 Ba2 O32 2_556 2_556 69.58(8)
O42 Ba2 O11 2_566 . 107.73(8)
O33 Ba2 O11 2_556 . 66.82(8)
O32 Ba2 O11 2_556 . 126.19(8)
O42 Ba2 O32 2_566 . 71.39(7)
O33 Ba2 O32 2_556 . 136.63(7)
O32 Ba2 O32 2_556 . 67.10(8)
O11 Ba2 O32 . . 146.75(9)
O42 Ba2 O3W 2_566 . 132.11(9)
O33 Ba2 O3W 2_556 . 89.57(9)
O32 Ba2 O3W 2_556 . 69.52(8)
O11 Ba2 O3W . . 80.10(10)
O32 Ba2 O3W . . 77.55(8)
O42 Ba2 O1W 2_566 . 75.07(8)
O33 Ba2 O1W 2_556 . 80.04(9)
O32 Ba2 O1W 2_556 . 64.69(8)
O11 Ba2 O1W . . 132.90(10)
O32 Ba2 O1W . . 79.91(8)
O3W Ba2 O1W . . 133.85(8)
O42 Ba2 O31 2_566 . 70.20(8)
O33 Ba2 O31 2_556 . 151.38(8)
O32 Ba2 O31 2_556 . 101.07(7)
O11 Ba2 O31 . . 102.26(9)
O32 Ba2 O31 . . 45.16(7)
O3W Ba2 O31 . . 62.04(8)
O1W Ba2 O31 . . 121.51(8)
O42 Ba2 O12 2_566 . 70.25(7)
O33 Ba2 O12 2_556 . 110.77(7)
O32 Ba2 O12 2_556 . 157.42(7)
O11 Ba2 O12 . . 44.67(8)
O32 Ba2 O12 . . 109.94(7)
O3W Ba2 O12 . . 87.92(8)
O1W Ba2 O12 . . 137.83(8)
O31 Ba2 O12 . . 67.40(7)
O42 Ba2 O22 2_566 1_455 60.87(8)
O33 Ba2 O22 2_556 1_455 79.18(7)
O32 Ba2 O22 2_556 1_455 129.88(7)
O11 Ba2 O22 . 1_455 69.52(9)
O32 Ba2 O22 . 1_455 129.14(7)
O3W Ba2 O22 . 1_455 149.61(8)
O1W Ba2 O22 . 1_455 72.19(8)
O31 Ba2 O22 . 1_455 123.25(7)
O12 Ba2 O22 . 1_455 70.36(7)
O42 Ba2 C31 2_566 . 68.33(8)
O33 Ba2 C31 2_556 . 151.03(8)
O32 Ba2 C31 2_556 . 84.31(7)
O11 Ba2 C31 . . 124.84(9)
O32 Ba2 C31 . . 22.48(8)
O3W Ba2 C31 . . 69.04(9)
O1W Ba2 C31 . . 100.43(9)
O31 Ba2 C31 . . 22.71(8)
O12 Ba2 C31 . . 88.50(8)
O22 Ba2 C31 1_455 . 128.91(7)
O42 Ba2 C11 2_566 . 90.94(8)
O33 Ba2 C11 2_556 . 88.55(9)
O32 Ba2 C11 2_556 . 142.68(8)
O11 Ba2 C11 . . 21.77(9)
O32 Ba2 C11 . . 128.70(8)
O3W Ba2 C11 . . 80.88(9)
O1W Ba2 C11 . . 142.68(9)
O31 Ba2 C11 . . 83.64(8)
O12 Ba2 C11 . . 23.18(8)
O22 Ba2 C11 1_455 . 70.79(8)
C31 Ba2 C11 . . 106.24(9)
O11 C11 O12 . . 124.3(3)
O11 C11 C12 . . 120.2(3)
O12 C11 C12 . . 115.5(3)
O11 C11 Ba2 . . 59.7(2)
O12 C11 Ba2 . . 65.91(19)
C12 C11 Ba2 . . 167.4(3)
N11 C12 C11 . . 115.5(3)
N11 C12 H12A . . 108.4
C11 C12 H12A . . 108.4
N11 C12 H12B . . 108.4
C11 C12 H12B . . 108.4
H12A C12 H12B . . 107.5
O13 C13 N11 . . 121.8(4)
O13 C13 C14 . . 119.5(4)
N11 C13 C14 . . 118.7(3)
C15 C14 C19 . . 118.7(4)
C15 C14 C13 . . 117.5(4)
C19 C14 C13 . . 123.6(4)
C14 C15 C16 . . 120.5(5)
C14 C15 H15 . . 119.7
C16 C15 H15 . . 119.7
C17 C16 C15 . . 120.6(5)
C17 C16 H16 . . 119.7
C15 C16 H16 . . 119.7
C16 C17 C18 . . 119.4(5)
C16 C17 H17 . . 120.3
C18 C17 H17 . . 120.3
C17 C18 C19 . . 121.0(5)
C17 C18 H18 . . 119.5
C19 C18 H18 . . 119.5
C14 C19 C18 . . 119.7(5)
C14 C19 H19 . . 120.2
C18 C19 H19 . . 120.2
O22 C21 O21 . . 125.9(4)
O22 C21 C22 . . 118.7(3)
O21 C21 C22 . . 115.3(3)
N21 C22 C21 . . 115.8(3)
N21 C22 H22A . . 108.3
C21 C22 H22A . . 108.3
N21 C22 H22B . . 108.3
C21 C22 H22B . . 108.3
H22A C22 H22B . . 107.4
O23 C23 N21 . . 121.8(4)
O23 C23 C24 . . 118.9(4)
N21 C23 C24 . . 119.1(4)
C25 C24 C29 . . 119.3(5)
C25 C24 C23 . . 122.6(5)
C29 C24 C23 . . 118.1(5)
C24 C25 C26 . . 118.6(6)
C24 C25 H25 . . 120.7
C26 C25 H25 . . 120.7
C27 C26 C25 . . 121.2(6)
C27 C26 H26 . . 119.4
C25 C26 H26 . . 119.4
C28 C27 C26 . . 120.2(6)
C28 C27 H27 . . 119.9
C26 C27 H27 . . 119.9
C27 C28 C29 . . 119.1(6)
C27 C28 H28 . . 120.4
C29 C28 H28 . . 120.4
C28 C29 C24 . . 121.6(6)
C28 C29 H29 . . 119.2
C24 C29 H29 . . 119.2
O32 C31 O31 . . 124.8(3)
O32 C31 C32 . . 118.4(3)
O31 C31 C32 . . 116.7(3)
O32 C31 Ba2 . . 61.20(18)
O31 C31 Ba2 . . 63.71(19)
C32 C31 Ba2 . . 178.6(2)
N31 C32 C31 . . 113.9(3)
N31 C32 H32A . . 108.8
C31 C32 H32A . . 108.8
N31 C32 H32B . . 108.8
C31 C32 H32B . . 108.8
H32A C32 H32B . . 107.7
O33 C33 N31 . . 122.0(4)
O33 C33 C34 . . 120.8(4)
N31 C33 C34 . . 117.3(3)
C39 C34 C35 . . 119.6(4)
C39 C34 C33 . . 118.7(4)
C35 C34 C33 . . 121.7(4)
C36 C35 C34 . . 120.4(6)
C36 C35 H35 . . 119.8
C34 C35 H35 . . 119.8
C35 C36 C37 . . 119.8(6)
C35 C36 H36 . . 120.1
C37 C36 H36 . . 120.1
C38 C37 C36 . . 120.2(5)
C38 C37 H37 . . 119.9
C36 C37 H37 . . 119.9
C37 C38 C39 . . 121.2(6)
C37 C38 H38 . . 119.4
C39 C38 H38 . . 119.4
C38 C39 C34 . . 118.8(5)
C38 C39 H39 . . 120.6
C34 C39 H39 . . 120.6
O42 C41 O41 . . 124.0(3)
O42 C41 C42 . . 116.8(3)
O41 C41 C42 . . 119.1(3)
O42 C41 Ba1 . . 59.04(18)
O41 C41 Ba1 . . 64.98(19)
C42 C41 Ba1 . . 175.7(3)
N41 C42 C41 . . 114.0(3)
N41 C42 H42A . . 108.7
C41 C42 H42A . . 108.7
N41 C42 H42B . . 108.7
C41 C42 H42B . . 108.7
H42A C42 H42B . . 107.6
O43 C43 N41 . . 121.9(4)
O43 C43 C44 . . 119.3(4)
N41 C43 C44 . . 118.8(4)
C45 C44 C49 . . 118.9(4)
C45 C44 C43 . . 123.4(4)
C49 C44 C43 . . 117.6(4)
C44 C45 C46 . . 120.2(6)
C44 C45 H45 . . 119.9
C46 C45 H45 . . 119.9
C45 C46 C47 . . 120.0(6)
C45 C46 H46 . . 120.0
C47 C46 H46 . . 120.0
C48 C47 C46 . . 120.2(5)
C48 C47 H47 . . 119.9
C46 C47 H47 . . 119.9
C47 C48 C49 . . 120.4(6)
C47 C48 H48 . . 119.8
C49 C48 H48 . . 119.8
C48 C49 C44 . . 120.2(6)
C48 C49 H49 . . 119.9
C44 C49 H49 . . 119.9
C13 N11 C12 . . 122.0(3)
C13 N11 H11 . . 119.0
C12 N11 H11 . . 119.0
C23 N21 C22 . . 121.7(4)
C23 N21 H21 . . 119.1
C22 N21 H21 . . 119.1
C33 N31 C32 . . 124.2(3)
C33 N31 H31 . . 117.9
C32 N31 H31 . . 117.9
C43 N41 C42 . . 117.3(3)
C43 N41 H41 . . 121.4
C42 N41 H41 . . 121.4
Ba2 O1W H1A . . 107(4)
Ba2 O1W H1B . . 129(3)
H1A O1W H1B . . 100(5)
Ba1 O2W H2A . . 125(4)
Ba1 O2W H2B . . 90(4)
H2A O2W H2B . . 110(6)
Ba2 O3W H3A . . 109(3)
Ba2 O3W H3B . . 118(4)
H3A O3W H3B . . 106(5)
C11 O11 Ba2 . . 98.6(2)
C11 O12 Ba1 . . 124.5(2)
C11 O12 Ba1 . 2_566 121.5(2)
Ba1 O12 Ba1 . 2_566 108.52(8)
C11 O12 Ba2 . . 90.9(2)
Ba1 O12 Ba2 . . 106.87(8)
Ba1 O12 Ba2 2_566 . 96.18(8)
C21 O21 Ba1 . . 136.7(2)
C21 O22 Ba1 . 2_666 133.6(2)
C21 O22 Ba2 . 1_655 112.2(2)
Ba1 O22 Ba2 2_666 1_655 95.57(8)
C31 O31 Ba1 . . 148.2(2)
C31 O31 Ba2 . . 93.6(2)
Ba1 O31 Ba2 . . 113.52(9)
C31 O32 Ba2 . 2_556 129.4(2)
C31 O32 Ba2 . . 96.3(2)
Ba2 O32 Ba2 2_556 . 112.90(8)
C33 O33 Ba2 . 2_556 129.6(2)
C41 O41 Ba1 . 2_666 133.0(2)
C41 O41 Ba1 . . 92.0(2)
Ba1 O41 Ba1 2_666 . 103.17(8)
C41 O42 Ba2 . 2_566 139.4(2)
C41 O42 Ba1 . . 98.4(2)
Ba2 O42 Ba1 2_566 . 105.31(9)

loop_
_geom_bond_atom_site_label_1
_geom_bond_atom_site_label_2
_geom_bond_site_symmetry_2
_geom_bond_distance
Ba1 O31 . 2.702(3)
Ba1 O41 2_666 2.757(3)
Ba1 O42 . 2.780(3)
Ba1 O22 2_666 2.848(3)
Ba1 O21 . 2.856(3)
Ba1 O12 . 2.867(3)
Ba1 O41 . 2.907(3)
Ba1 O12 2_566 2.920(3)
Ba1 O2W . 2.940(3)
Ba1 C41 . 3.206(4)
Ba1 Ba2 2_566 4.3875(2)
Ba1 Ba1 2_666 4.4395(4)
Ba2 O42 2_566 2.739(3)
Ba2 O33 2_556 2.808(3)
Ba2 O32 2_556 2.810(2)
Ba2 O11 . 2.844(3)
Ba2 O32 . 2.854(2)
Ba2 O3W . 2.859(3)
Ba2 O1W . 2.870(3)
Ba2 O31 . 2.908(3)
Ba2 O12 . 2.975(3)
Ba2 O22 1_455 3.072(3)
Ba2 C31 . 3.237(4)
Ba2 C11 . 3.258(4)
C11 O11 . 1.222(5)
C11 O12 . 1.283(4)
C11 C12 . 1.512(5)
C12 N11 . 1.455(5)
C12 H12A . 0.9700
C12 H12B . 0.9700
C13 O13 . 1.239(5)
C13 N11 . 1.324(5)
C13 C14 . 1.504(5)
C14 C15 . 1.368(7)
C14 C19 . 1.374(7)
C15 C16 . 1.390(7)
C15 H15 . 0.9300
C16 C17 . 1.345(8)
C16 H16 . 0.9300
C17 C18 . 1.360(8)
C17 H17 . 0.9300
C18 C19 . 1.388(7)
C18 H18 . 0.9300
C19 H19 . 0.9300
C21 O22 . 1.247(5)
C21 O21 . 1.258(5)
C21 C22 . 1.519(5)
C22 N21 . 1.454(5)
C22 H22A . 0.9700
C22 H22B . 0.9700
C23 O23 . 1.229(6)
C23 N21 . 1.319(5)
C23 C24 . 1.492(6)
C24 C25 . 1.361(8)
C24 C29 . 1.385(7)
C25 C26 . 1.396(8)
C25 H25 . 0.9300
C26 C27 . 1.371(10)
C26 H26 . 0.9300
C27 C28 . 1.346(10)
C27 H27 . 0.9300
C28 C29 . 1.379(8)
C28 H28 . 0.9300
C29 H29 . 0.9300
C31 O32 . 1.245(4)
C31 O31 . 1.252(4)
C31 C32 . 1.535(5)
C32 N31 . 1.445(5)
C32 H32A . 0.9700
C32 H32B . 0.9700
C33 O33 . 1.243(5)
C33 N31 . 1.319(5)
C33 C34 . 1.492(5)
C34 C39 . 1.384(7)
C34 C35 . 1.394(6)
C35 C36 . 1.365(7)
C35 H35 . 0.9300
C36 C37 . 1.378(10)
C36 H36 . 0.9300
C37 C38 . 1.360(10)
C37 H37 . 0.9300
C38 C39 . 1.383(7)
C38 H38 . 0.9300
C39 H39 . 0.9300
C41 O42 . 1.242(5)
C41 O41 . 1.253(4)
C41 C42 . 1.515(5)
C42 N41 . 1.451(5)
C42 H42A . 0.9700
C42 H42B . 0.9700
C43 O43 . 1.232(5)
C43 N41 . 1.332(5)
C43 C44 . 1.496(6)
C44 C45 . 1.375(7)
C44 C49 . 1.395(7)
C45 C46 . 1.380(7)
C45 H45 . 0.9300
C46 C47 . 1.381(10)
C46 H46 . 0.9300
C47 C48 . 1.353(10)
C47 H47 . 0.9300
C48 C49 . 1.376(7)
C48 H48 . 0.9300
C49 H49 . 0.9300
N11 H11 . 0.8600
N21 H21 . 0.8600
N31 H31 . 0.8600
N41 H41 . 0.8600
O1W H1A . 0.858(10)
O1W H1B . 0.851(10)
O2W H2A . 0.861(10)
O2W H2B . 0.861(10)
O3W H3A . 0.856(10)
O3W H3B . 0.857(10)
O12 Ba1 2_566 2.920(3)
O22 Ba1 2_666 2.848(3)
O22 Ba2 1_655 3.072(3)
O32 Ba2 2_556 2.810(2)
O33 Ba2 2_556 2.808(3)
O41 Ba1 2_666 2.757(3)
O42 Ba2 2_566 2.739(3)

loop_
_geom_hbond_atom_site_label_D
_geom_hbond_atom_site_label_H
_geom_hbond_atom_site_label_A
_geom_hbond_site_symmetry_A
_geom_hbond_distance_DH
_geom_hbond_distance_HA
_geom_hbond_distance_DA
_geom_hbond_angle_DHA
N31 H31 O13 2_566 0.86 2.14 2.894(4) 146.7
O2W H2A O13 2_566 0.861(10) 1.934(16) 2.783(4) 169(6)
N41 H41 O2W 2_666 0.86 2.55 3.171(5) 130.4
O2W H2B O22 2_666 0.861(10) 2.11(5) 2.799(4) 137(6)
O1W H1A O3W 2_556 0.858(10) 2.043(12) 2.901(4) 177(6)
O1W H1B O21 1_455 0.851(10) 2.53(4) 3.139(4) 129(4)
O3W H3B O43 1_545 0.857(10) 2.023(18) 2.861(4) 166(5)
O3W H3A O21 . 0.856(10) 1.942(11) 2.797(4) 177(4)
N11 H11 O23 . 0.86 1.98 2.820(5) 166.0

loop_
_geom_torsion_atom_site_label_1
_geom_torsion_atom_site_label_2
_geom_torsion_atom_site_label_3
_geom_torsion_atom_site_label_4
_geom_torsion_site_symmetry_1
_geom_torsion_site_symmetry_4
_geom_torsion
O42 Ba2 C11 O11 2_566 . -141.3(3)
O33 Ba2 C11 O11 2_556 . -3.7(3)
O32 Ba2 C11 O11 2_556 . 48.8(3)
O32 Ba2 C11 O11 . . 152.0(3)
O3W Ba2 C11 O11 . . 86.1(3)
O1W Ba2 C11 O11 . . -75.1(3)
O31 Ba2 C11 O11 . . 148.7(3)
O12 Ba2 C11 O11 . . -167.5(4)
O22 Ba2 C11 O11 1_455 . -82.7(3)
C31 Ba2 C11 O11 . . 151.0(3)
O42 Ba2 C11 O12 2_566 . 26.2(2)
O33 Ba2 C11 O12 2_556 . 163.8(2)
O32 Ba2 C11 O12 2_556 . -143.68(18)
O11 Ba2 C11 O12 . . 167.5(4)
O32 Ba2 C11 O12 . . -40.5(2)
O3W Ba2 C11 O12 . . -106.4(2)
O1W Ba2 C11 O12 . . 92.4(2)
O31 Ba2 C11 O12 . . -43.7(2)
O22 Ba2 C11 O12 1_455 . 84.8(2)
C31 Ba2 C11 O12 . . -41.5(2)
O42 Ba2 C11 C12 2_566 . 125.4(11)
O33 Ba2 C11 C12 2_556 . -96.9(11)
O32 Ba2 C11 C12 2_556 . -44.5(12)
O11 Ba2 C11 C12 . . -93.3(12)
O32 Ba2 C11 C12 . . 58.7(12)
O3W Ba2 C11 C12 . . -7.1(11)
O1W Ba2 C11 C12 . . -168.4(11)
O31 Ba2 C11 C12 . . 55.5(11)
O12 Ba2 C11 C12 . . 99.2(12)
O22 Ba2 C11 C12 1_455 . -176.0(12)
C31 Ba2 C11 C12 . . 57.8(12)
O11 C11 C12 N11 . . 11.5(6)
O12 C11 C12 N11 . . -169.2(3)
Ba2 C11 C12 N11 . . 97.4(11)
O13 C13 C14 C15 . . -13.7(7)
N11 C13 C14 C15 . . 167.5(5)
O13 C13 C14 C19 . . 162.4(5)
N11 C13 C14 C19 . . -16.4(7)
C19 C14 C15 C16 . . 3.2(10)
C13 C14 C15 C16 . . 179.5(6)
C14 C15 C16 C17 . . -0.5(12)
C15 C16 C17 C18 . . -1.7(12)
C16 C17 C18 C19 . . 1.3(12)
C15 C14 C19 C18 . . -3.6(9)
C13 C14 C19 C18 . . -179.7(6)
C17 C18 C19 C14 . . 1.3(11)
O22 C21 C22 N21 . . -13.4(5)
O21 C21 C22 N21 . . 169.9(3)
O23 C23 C24 C25 . . 157.7(6)
N21 C23 C24 C25 . . -26.8(8)
O23 C23 C24 C29 . . -22.8(8)
N21 C23 C24 C29 . . 152.7(6)
C29 C24 C25 C26 . . 0.6(10)
C23 C24 C25 C26 . . -179.9(6)
C24 C25 C26 C27 . . -0.9(12)
C25 C26 C27 C28 . . 0.9(13)
C26 C27 C28 C29 . . -0.7(14)
C27 C28 C29 C24 . . 0.4(14)
C25 C24 C29 C28 . . -0.3(11)
C23 C24 C29 C28 . . -179.8(7)
O42 Ba2 C31 O32 2_566 . 93.6(2)
O33 Ba2 C31 O32 2_556 . -63.9(3)
O32 Ba2 C31 O32 2_556 . -38.6(2)
O11 Ba2 C31 O32 . . -169.37(18)
O3W Ba2 C31 O32 . . -108.8(2)
O1W Ba2 C31 O32 . . 24.4(2)
O31 Ba2 C31 O32 . . -176.1(3)
O12 Ba2 C31 O32 . . 162.9(2)
O22 Ba2 C31 O32 1_455 . 99.8(2)
C11 Ba2 C31 O32 . . 177.99(19)
O42 Ba2 C31 O31 2_566 . -90.3(2)
O33 Ba2 C31 O31 2_556 . 112.2(2)
O32 Ba2 C31 O31 2_556 . 137.6(2)
O11 Ba2 C31 O31 . . 6.7(2)
O32 Ba2 C31 O31 . . 176.1(3)
O3W Ba2 C31 O31 . . 67.3(2)
O1W Ba2 C31 O31 . . -159.5(2)
O12 Ba2 C31 O31 . . -21.0(2)
O22 Ba2 C31 O31 1_455 . -84.1(2)
C11 Ba2 C31 O31 . . -5.9(2)
O42 Ba2 C31 C32 2_566 . 19(10)
O33 Ba2 C31 C32 2_556 . -139(10)
O32 Ba2 C31 C32 2_556 . -113(10)
O11 Ba2 C31 C32 . . 116(10)
O32 Ba2 C31 C32 . . -75(10)
O3W Ba2 C31 C32 . . 18E1(10)
O1W Ba2 C31 C32 . . -50(10)
O31 Ba2 C31 C32 . . 109(10)
O12 Ba2 C31 C32 . . 88(10)
O22 Ba2 C31 C32 1_455 . 25(10)
C11 Ba2 C31 C32 . . 103(10)
O32 C31 C32 N31 . . -42.0(4)
O31 C31 C32 N31 . . 140.6(3)
Ba2 C31 C32 N31 . . 32(10)
O33 C33 C34 C39 . . -25.1(6)
N31 C33 C34 C39 . . 155.0(4)
O33 C33 C34 C35 . . 154.9(4)
N31 C33 C34 C35 . . -25.0(6)
C39 C34 C35 C36 . . -0.5(7)
C33 C34 C35 C36 . . 179.5(4)
C34 C35 C36 C37 . . 1.0(8)
C35 C36 C37 C38 . . -1.3(8)
C36 C37 C38 C39 . . 0.9(9)
C37 C38 C39 C34 . . -0.3(8)
C35 C34 C39 C38 . . 0.1(7)
C33 C34 C39 C38 . . -179.9(4)
O31 Ba1 C41 O42 . . 97.5(3)
O41 Ba1 C41 O42 2_666 . -137.6(2)
O22 Ba1 C41 O42 2_666 . -71.5(2)
O21 Ba1 C41 O42 . . 151.1(2)
O12 Ba1 C41 O42 . . 71.1(2)
O41 Ba1 C41 O42 . . 178.9(4)
O12 Ba1 C41 O42 2_566 . 0.4(2)
O2W Ba1 C41 O42 . . -74.0(3)
Ba2 Ba1 C41 O42 2_566 . -23.2(2)
Ba1 Ba1 C41 O42 2_666 . -149.9(3)
O31 Ba1 C41 O41 . . -81.5(3)
O41 Ba1 C41 O41 2_666 . 43.5(2)
O42 Ba1 C41 O41 . . -178.9(4)
O22 Ba1 C41 O41 2_666 . 109.5(2)
O21 Ba1 C41 O41 . . -27.9(2)
O12 Ba1 C41 O41 . . -107.8(2)
O12 Ba1 C41 O41 2_566 . -178.6(2)
O2W Ba1 C41 O41 . . 107.0(2)
Ba2 Ba1 C41 O41 2_566 . 157.9(2)
Ba1 Ba1 C41 O41 2_666 . 31.14(18)
O31 Ba1 C41 C42 . . 116(4)
O41 Ba1 C41 C42 2_666 . -119(4)
O42 Ba1 C41 C42 . . 18(4)
O22 Ba1 C41 C42 2_666 . -53(4)
O21 Ba1 C41 C42 . . 169(4)
O12 Ba1 C41 C42 . . 89(4)
O41 Ba1 C41 C42 . . -163(4)
O12 Ba1 C41 C42 2_566 . 18(4)
O2W Ba1 C41 C42 . . -56(4)
Ba2 Ba1 C41 C42 2_566 . -5(4)
Ba1 Ba1 C41 C42 2_666 . -132(4)
O42 C41 C42 N41 . . -142.0(4)
O41 C41 C42 N41 . . 38.3(6)
Ba1 C41 C42 N41 . . -159(4)
O43 C43 C44 C45 . . -150.4(5)
N41 C43 C44 C45 . . 27.9(6)
O43 C43 C44 C49 . . 26.0(6)
N41 C43 C44 C49 . . -155.7(4)
C49 C44 C45 C46 . . -3.7(8)
C43 C44 C45 C46 . . 172.6(5)
C44 C45 C46 C47 . . 2.5(9)
C45 C46 C47 C48 . . 0.3(10)
C46 C47 C48 C49 . . -1.9(9)
C47 C48 C49 C44 . . 0.6(8)
C45 C44 C49 C48 . . 2.2(7)
C43 C44 C49 C48 . . -174.4(4)
O13 C13 N11 C12 . . -2.1(6)
C14 C13 N11 C12 . . 176.7(4)
C11 C12 N11 C13 . . 92.9(5)
O23 C23 N21 C22 . . 6.6(8)
C24 C23 N21 C22 . . -168.8(4)
C21 C22 N21 C23 . . -109.5(5)
O33 C33 N31 C32 . . -1.4(6)
C34 C33 N31 C32 . . 178.5(3)
C31 C32 N31 C33 . . 88.5(5)
O43 C43 N41 C42 . . -0.6(6)
C44 C43 N41 C42 . . -179.0(4)
C41 C42 N41 C43 . . 176.3(4)
O12 C11 O11 Ba2 . . -13.8(4)
C12 C11 O11 Ba2 . . 165.4(3)
O42 Ba2 O11 C11 2_566 . 41.0(3)
O33 Ba2 O11 C11 2_556 . 176.0(3)
O32 Ba2 O11 C11 2_556 . -145.6(2)
O32 Ba2 O11 C11 . . -41.9(3)
O3W Ba2 O11 C11 . . -90.2(3)
O1W Ba2 O11 C11 . . 126.9(3)
O31 Ba2 O11 C11 . . -31.8(3)
O12 Ba2 O11 C11 . . 7.0(2)
O22 Ba2 O11 C11 1_455 . 89.3(3)
C31 Ba2 O11 C11 . . -34.5(3)
O11 C11 O12 Ba1 . . 124.4(4)
C12 C11 O12 Ba1 . . -54.9(4)
Ba2 C11 O12 Ba1 . . 111.3(2)
O11 C11 O12 Ba1 . 2_566 -84.8(4)
C12 C11 O12 Ba1 . 2_566 96.0(3)
Ba2 C11 O12 Ba1 . 2_566 -97.82(18)
O11 C11 O12 Ba2 . . 13.1(4)
C12 C11 O12 Ba2 . . -166.2(3)
O31 Ba1 O12 C11 . . -108.7(3)
O41 Ba1 O12 C11 2_666 . -24.3(3)
O42 Ba1 O12 C11 . . 80.0(3)
O22 Ba1 O12 C11 2_666 . 108.6(3)
O21 Ba1 O12 C11 . . -33.6(3)
O41 Ba1 O12 C11 . . 36.2(3)
O12 Ba1 O12 C11 2_566 . 154.0(3)
O2W Ba1 O12 C11 . . -164.9(2)
C41 Ba1 O12 C11 . . 58.0(3)
Ba2 Ba1 O12 C11 2_566 . 114.8(3)
Ba1 Ba1 O12 C11 2_666 . 18.1(3)
O31 Ba1 O12 Ba1 . 2_566 97.27(10)
O41 Ba1 O12 Ba1 2_666 2_566 -178.33(11)
O42 Ba1 O12 Ba1 . 2_566 -74.02(9)
O22 Ba1 O12 Ba1 2_666 2_566 -45.41(13)
O21 Ba1 O12 Ba1 . 2_566 172.33(10)
O41 Ba1 O12 Ba1 . 2_566 -117.89(9)
O12 Ba1 O12 Ba1 2_566 2_566 0.0
O2W Ba1 O12 Ba1 . 2_566 41.11(15)
C41 Ba1 O12 Ba1 . 2_566 -96.05(10)
Ba2 Ba1 O12 Ba1 2_566 2_566 -39.27(7)
Ba1 Ba1 O12 Ba1 2_666 2_566 -135.92(5)
O31 Ba1 O12 Ba2 . . -5.45(7)
O41 Ba1 O12 Ba2 2_666 . 78.94(17)
O42 Ba1 O12 Ba2 . . -176.75(10)
O22 Ba1 O12 Ba2 2_666 . -148.14(8)
O21 Ba1 O12 Ba2 . . 69.60(9)
O41 Ba1 O12 Ba2 . . 139.39(8)
O12 Ba1 O12 Ba2 2_566 . -102.73(11)
O2W Ba1 O12 Ba2 . . -61.62(14)
C41 Ba1 O12 Ba2 . . 161.23(10)
Ba2 Ba1 O12 Ba2 2_566 . -142.00(7)
Ba1 Ba1 O12 Ba2 2_666 . 121.35(6)
O42 Ba2 O12 C11 2_566 . -152.0(2)
O33 Ba2 O12 C11 2_556 . -17.3(2)
O32 Ba2 O12 C11 2_556 . 69.2(3)
O11 Ba2 O12 C11 . . -6.6(2)
O32 Ba2 O12 C11 . . 147.4(2)
O3W Ba2 O12 C11 . . 71.4(2)
O1W Ba2 O12 C11 . . -115.5(2)
O31 Ba2 O12 C11 . . 131.9(2)
O22 Ba2 O12 C11 1_455 . -86.9(2)
C31 Ba2 O12 C11 . . 140.5(2)
O42 Ba2 O12 Ba1 2_566 . 81.30(9)
O33 Ba2 O12 Ba1 2_556 . -144.00(8)
O32 Ba2 O12 Ba1 2_556 . -57.4(2)
O11 Ba2 O12 Ba1 . . -133.24(16)
O32 Ba2 O12 Ba1 . . 20.71(10)
O3W Ba2 O12 Ba1 . . -55.25(9)
O1W Ba2 O12 Ba1 . . 117.77(12)
O31 Ba2 O12 Ba1 . . 5.21(7)
O22 Ba2 O12 Ba1 1_455 . 146.40(10)
C31 Ba2 O12 Ba1 . . 13.83(9)
C11 Ba2 O12 Ba1 . . -126.7(2)
O42 Ba2 O12 Ba1 2_566 2_566 -30.21(7)
O33 Ba2 O12 Ba1 2_556 2_566 104.49(8)
O32 Ba2 O12 Ba1 2_556 2_566 -168.96(15)
O11 Ba2 O12 Ba1 . 2_566 115.24(15)
O32 Ba2 O12 Ba1 . 2_566 -90.81(8)
O3W Ba2 O12 Ba1 . 2_566 -166.76(9)
O1W Ba2 O12 Ba1 . 2_566 6.25(14)
O31 Ba2 O12 Ba1 . 2_566 -106.31(9)
O22 Ba2 O12 Ba1 1_455 2_566 34.89(7)
C31 Ba2 O12 Ba1 . 2_566 -97.68(8)
C11 Ba2 O12 Ba1 . 2_566 121.8(2)
O22 C21 O21 Ba1 . . 47.5(6)
C22 C21 O21 Ba1 . . -136.0(3)
O31 Ba1 O21 C21 . . 175.6(4)
O41 Ba1 O21 C21 2_666 . -73.4(4)
O42 Ba1 O21 C21 . . 31.5(4)
O22 Ba1 O21 C21 2_666 . -40.1(4)
O12 Ba1 O21 C21 . . 101.8(4)
O41 Ba1 O21 C21 . . 9.0(4)
O12 Ba1 O21 C21 2_566 . 116.8(4)
O2W Ba1 O21 C21 . . -116.2(4)
C41 Ba1 O21 C21 . . 20.2(4)
Ba2 Ba1 O21 C21 2_566 . 28.9(4)
Ba1 Ba1 O21 C21 2_666 . -31.1(4)
O21 C21 O22 Ba1 . 2_666 -27.0(6)
C22 C21 O22 Ba1 . 2_666 156.6(3)
O21 C21 O22 Ba2 . 1_655 95.1(4)
C22 C21 O22 Ba2 . 1_655 -81.2(3)
O32 C31 O31 Ba1 . . 153.4(3)
C32 C31 O31 Ba1 . . -29.3(6)
Ba2 C31 O31 Ba1 . . 149.3(4)
O32 C31 O31 Ba2 . . 4.1(4)
C32 C31 O31 Ba2 . . -178.6(3)
O41 Ba1 O31 C31 2_666 . 69.3(4)
O42 Ba1 O31 C31 . . -125.3(4)
O22 Ba1 O31 C31 2_666 . -4.1(5)
O21 Ba1 O31 C31 . . 134.6(5)
O12 Ba1 O31 C31 . . -140.4(5)
O41 Ba1 O31 C31 . . 154.6(4)
O12 Ba1 O31 C31 2_566 . -70.2(4)
O2W Ba1 O31 C31 . . 5.2(4)
C41 Ba1 O31 C31 . . -167.9(4)
Ba2 Ba1 O31 C31 2_566 . -69.8(5)
Ba1 Ba1 O31 C31 2_666 . 102.3(4)
O41 Ba1 O31 Ba2 2_666 . -144.50(9)
O42 Ba1 O31 Ba2 . . 20.96(19)
O22 Ba1 O31 Ba2 2_666 . 142.17(10)
O21 Ba1 O31 Ba2 . . -79.15(11)
O12 Ba1 O31 Ba2 . . 5.82(8)
O41 Ba1 O31 Ba2 . . -59.17(16)
O12 Ba1 O31 Ba2 2_566 . 75.99(10)
O2W Ba1 O31 Ba2 . . 151.39(11)
C41 Ba1 O31 Ba2 . . -21.7(2)
Ba2 Ba1 O31 Ba2 2_566 . 76.45(11)
Ba1 Ba1 O31 Ba2 2_666 . -111.49(8)
O42 Ba2 O31 C31 2_566 . 81.0(2)
O33 Ba2 O31 C31 2_556 . -110.6(2)
O32 Ba2 O31 C31 2_556 . -43.2(2)
O11 Ba2 O31 C31 . . -174.3(2)
O32 Ba2 O31 C31 . . -2.09(18)
O3W Ba2 O31 C31 . . -102.7(2)
O1W Ba2 O31 C31 . . 23.8(2)
O12 Ba2 O31 C31 . . 157.2(2)
O22 Ba2 O31 C31 1_455 . 112.3(2)
C11 Ba2 O31 C31 . . 174.3(2)
O42 Ba2 O31 Ba1 2_566 . -81.93(10)
O33 Ba2 O31 Ba1 2_556 . 86.45(18)
O32 Ba2 O31 Ba1 2_556 . 153.89(9)
O11 Ba2 O31 Ba1 . . 22.73(12)
O32 Ba2 O31 Ba1 . . -165.03(16)
O3W Ba2 O31 Ba1 . . 94.39(11)
O1W Ba2 O31 Ba1 . . -139.12(9)
O12 Ba2 O31 Ba1 . . -5.77(8)
O22 Ba2 O31 Ba1 1_455 . -50.67(13)
C31 Ba2 O31 Ba1 . . -162.9(3)
C11 Ba2 O31 Ba1 . . 11.37(10)
O31 C31 O32 Ba2 . 2_556 122.4(3)
C32 C31 O32 Ba2 . 2_556 -54.8(4)
Ba2 C31 O32 Ba2 . 2_556 126.7(3)
O31 C31 O32 Ba2 . . -4.2(4)
C32 C31 O32 Ba2 . . 178.5(3)
O42 Ba2 O32 C31 2_566 . -78.1(2)
O33 Ba2 O32 C31 2_556 . 140.71(19)
O32 Ba2 O32 C31 2_556 . 137.7(2)
O11 Ba2 O32 C31 . . 16.0(3)
O3W Ba2 O32 C31 . . 64.9(2)
O1W Ba2 O32 C31 . . -155.7(2)
O31 Ba2 O32 C31 . . 2.12(18)
O12 Ba2 O32 C31 . . -18.2(2)
O22 Ba2 O32 C31 1_455 . -98.7(2)
C11 Ba2 O32 C31 . . -2.5(2)
O42 Ba2 O32 Ba2 2_566 2_556 144.18(11)
O33 Ba2 O32 Ba2 2_556 2_556 3.03(15)
O32 Ba2 O32 Ba2 2_556 2_556 0.0
O11 Ba2 O32 Ba2 . 2_556 -121.66(14)
O3W Ba2 O32 Ba2 . 2_556 -72.80(9)
O1W Ba2 O32 Ba2 . 2_556 66.66(10)
O31 Ba2 O32 Ba2 . 2_556 -135.57(14)
O12 Ba2 O32 Ba2 . 2_556 -155.92(8)
O22 Ba2 O32 Ba2 1_455 2_556 123.61(9)
C31 Ba2 O32 Ba2 . 2_556 -137.7(2)
C11 Ba2 O32 Ba2 . 2_556 -140.16(9)
N31 C33 O33 Ba2 . 2_556 -71.3(5)
C34 C33 O33 Ba2 . 2_556 108.8(4)
O42 C41 O41 Ba1 . 2_666 -111.2(4)
C42 C41 O41 Ba1 . 2_666 68.4(5)
Ba1 C41 O41 Ba1 . 2_666 -110.2(3)
O42 C41 O41 Ba1 . . -1.1(4)
C42 C41 O41 Ba1 . . 178.6(3)
O31 Ba1 O41 C41 . . 129.8(2)
O41 Ba1 O41 C41 2_666 . -135.2(2)
O42 Ba1 O41 C41 . . 0.6(2)
O22 Ba1 O41 C41 2_666 . -64.0(2)
O21 Ba1 O41 C41 . . 150.2(2)
O12 Ba1 O41 C41 . . 70.5(2)
O12 Ba1 O41 C41 2_566 . 1.6(2)
O2W Ba1 O41 C41 . . -91.2(2)
Ba2 Ba1 O41 C41 2_566 . -18.8(2)
Ba1 Ba1 O41 C41 2_666 . -135.2(2)
O31 Ba1 O41 Ba1 . 2_666 -95.00(13)
O41 Ba1 O41 Ba1 2_666 2_666 0.0
O42 Ba1 O41 Ba1 . 2_666 135.72(14)
O22 Ba1 O41 Ba1 2_666 2_666 71.16(9)
O21 Ba1 O41 Ba1 . 2_666 -74.67(9)
O12 Ba1 O41 Ba1 . 2_666 -154.37(9)
O12 Ba1 O41 Ba1 2_566 2_666 136.72(8)
O2W Ba1 O41 Ba1 . 2_666 43.99(13)
C41 Ba1 O41 Ba1 . 2_666 135.2(2)
Ba2 Ba1 O41 Ba1 2_566 2_666 116.34(7)
O41 C41 O42 Ba2 . 2_566 126.8(3)
C42 C41 O42 Ba2 . 2_566 -52.9(5)
Ba1 C41 O42 Ba2 . 2_566 125.6(4)
O41 C41 O42 Ba1 . . 1.2(4)
C42 C41 O42 Ba1 . . -178.5(3)
O31 Ba1 O42 C41 . . -119.3(2)
O41 Ba1 O42 C41 2_666 . 45.7(2)
O22 Ba1 O42 C41 2_666 . 98.6(2)
O21 Ba1 O42 C41 . . -30.9(3)
O12 Ba1 O42 C41 . . -104.4(2)
O41 Ba1 O42 C41 . . -0.6(2)
O12 Ba1 O42 C41 2_566 . -179.6(2)
O2W Ba1 O42 C41 . . 119.2(2)
Ba2 Ba1 O42 C41 2_566 . 146.7(3)
Ba1 Ba1 O42 C41 2_666 . 25.3(2)
O31 Ba1 O42 Ba2 . 2_566 94.00(15)
O41 Ba1 O42 Ba2 2_666 2_566 -101.05(9)
O22 Ba1 O42 Ba2 2_666 2_566 -48.09(9)
O21 Ba1 O42 Ba2 . 2_566 -177.63(8)
O12 Ba1 O42 Ba2 . 2_566 108.84(10)
O41 Ba1 O42 Ba2 . 2_566 -147.30(15)
O12 Ba1 O42 Ba2 2_566 2_566 33.65(8)
O2W Ba1 O42 Ba2 . 2_566 -27.48(13)
C41 Ba1 O42 Ba2 . 2_566 -146.7(3)
Ba1 Ba1 O42 Ba2 2_666 2_566 -121.45(9)
